data_7003487
loop_
_publ_author_name
'Clegg, Jack K.'
'Bray, David J.'
'Gloe, Kerstin'
'Gloe, Karsten'
'Jolliffe, Katrina A.'
'Lawrance, Geoffrey A.'
'Lindoy, Leonard F.'
'Meehan, George V.'
'Wenzel, Marco'

_publ_section_title
;
 Synthetic, structural, electrochemical and solvent extraction studies
 of neutral trinuclear Co(ii), Ni(ii), Cu(ii) and Zn(ii) metallocycles
 and tetrahedral tetranuclear Fe(iii) species incorporating
 1,4-aryl-linked bis-\b-diketonato ligands
;
_journal_issue 10
_journal_name_full 'Dalton Transactions'
_journal_page_first 1331
_journal_page_last 1340
_journal_paper_doi 10.1039/b716653b
_journal_year 2008
_chemical_formula_moiety 'C20 H26 O4'
_chemical_formula_sum 'C20 H26 O4'
_chemical_formula_weight 330.41
_chemical_name_systematic
;
?
;
_space_group_IT_number 61
_symmetry_cell_setting orthorhombic
_symmetry_Int_Tables_number 61
_symmetry_space_group_name_Hall '-P 2ac 2ab'
_symmetry_space_group_name_H-M 'P b c a'
_atom_sites_solution_hydrogens geom
_atom_sites_solution_primary direct
_atom_sites_solution_secondary difmap
_audit_creation_method SHELXL-97
_cell_angle_alpha 90.00
_cell_angle_beta 90.00
_cell_angle_gamma 90.00
_cell_formula_units_Z 4
_cell_length_a 10.232(3)
_cell_length_b 10.158(3)
_cell_length_c 17.738(5)
_cell_measurement_reflns_used 2585
_cell_measurement_temperature 150(2)
_cell_measurement_theta_max 23.016
_cell_measurement_theta_min 2.296
_cell_volume 1843.6(9)
_computing_cell_refinement 'SAINT (Bruker, 1995)'
_computing_data_collection 'SMART (Bruker, 1995)'
_computing_data_reduction 'SAINT and XPREP (Bruker, 1995)'
_computing_molecular_graphics 'ORTEP-3 (Farrugia, 1997), WINGX-32 (Farrugia, 1999)'
_computing_publication_material 'enCIFer 1.0 (CCDC, 2003)'
_computing_structure_refinement 'SHELXL-97 (Sheldrick, 1997)'
_computing_structure_solution 'SIR97 (Altomare, et. al. 1997)'
_diffrn_ambient_temperature 150(2)
_diffrn_measured_fraction_theta_full 1.000
_diffrn_measured_fraction_theta_max 0.973
_diffrn_measurement_device_type 'BRUKER SMART 1000 CCD'
_diffrn_measurement_method \w
_diffrn_radiation_monochromator graphite
_diffrn_radiation_source 'sealed tube'
_diffrn_radiation_type MoK\a
_diffrn_radiation_wavelength 0.71073
_diffrn_reflns_av_R_equivalents 0.0612
_diffrn_reflns_av_sigmaI/netI 0.0427
_diffrn_reflns_limit_h_max 13
_diffrn_reflns_limit_h_min -13
_diffrn_reflns_limit_k_max 13
_diffrn_reflns_limit_k_min -13
_diffrn_reflns_limit_l_max 22
_diffrn_reflns_limit_l_min -22
_diffrn_reflns_number 16191
_diffrn_reflns_theta_full 25.00
_diffrn_reflns_theta_max 28.29
_diffrn_reflns_theta_min 2.30
_diffrn_standards_decay_% 0.02
_diffrn_standards_number 46
_exptl_absorpt_coefficient_mu 0.082
_exptl_absorpt_correction_T_max 1.000000
_exptl_absorpt_correction_T_min 0.864765
_exptl_absorpt_correction_type multi-scan
_exptl_absorpt_process_details 'SADABS (Sheldrick, 2003)'
_exptl_crystal_colour colourless
_exptl_crystal_density_diffrn 1.190
_exptl_crystal_density_method 'not measured'
_exptl_crystal_description plate
_exptl_crystal_F_000 712
_exptl_crystal_size_max 0.600
_exptl_crystal_size_mid 0.370
_exptl_crystal_size_min 0.032
_refine_diff_density_max 0.234
_refine_diff_density_min -0.193
_refine_diff_density_rms 0.041
_refine_ls_extinction_method none
_refine_ls_goodness_of_fit_ref 1.013
_refine_ls_hydrogen_treatment mixed
_refine_ls_matrix_type full
_refine_ls_number_parameters 115
_refine_ls_number_reflns 2229
_refine_ls_number_restraints 1
_refine_ls_restrained_S_all 1.013
_refine_ls_R_factor_all 0.0969
_refine_ls_R_factor_gt 0.0498
_refine_ls_shift/su_max 0.000
_refine_ls_shift/su_mean 0.000
_refine_ls_structure_factor_coef Fsqd
_refine_ls_weighting_details 'calc w=1/[\s^2^(Fo^2^)+(0.0638P)^2^+0.4206P] where P=(Fo^2^+2Fc^2^)/3'
_refine_ls_weighting_scheme calc
_refine_ls_wR_factor_gt 0.1130
_refine_ls_wR_factor_ref 0.1333
_reflns_number_gt 1380
_reflns_number_total 2229
_reflns_threshold_expression >2sigma(I)
_cod_data_source_file b716653b.txt
_cod_data_source_block lj112sad
_cod_depositor_comments
;
The following automatic conversions were performed:
'_symmetry_cell_setting' value 'Orthorhombic' changed to 'orthorhombic'
according to '/home/saulius/struct/CIF-dictionaries/cif_core.dic'
dictionary named 'cif_core.dic' version 2.4.1 from 2010-06-29.

Automatic conversion script
Id: cif_fix_enum 1527 2010-12-29 10:47:43Z saulius 
;
_cod_original_cell_volume 1843.8(9)
_cod_original_sg_symbol_H-M Pbca
_cod_database_code 7003487

loop_
_symmetry_equiv_pos_as_xyz
'x, y, z'
'-x+1/2, -y, z+1/2'
'x+1/2, -y+1/2, -z'
'-x, y+1/2, -z+1/2'
'-x, -y, -z'
'x-1/2, y, -z-1/2'
'-x-1/2, y-1/2, z'
'x, -y-1/2, z-1/2'

loop_
_atom_site_label
_atom_site_type_symbol
_atom_site_fract_x
_atom_site_fract_y
_atom_site_fract_z
_atom_site_U_iso_or_equiv
_atom_site_adp_type
_atom_site_occupancy
_atom_site_symmetry_multiplicity
_atom_site_calc_flag
_atom_site_refinement_flags
_atom_site_disorder_assembly
_atom_site_disorder_group
C1 C 1.1406(2) 0.2276(2) 0.65174(16) 0.0588(7) Uani 1 1 d . . .
H1A H 1.1454 0.2442 0.5974 0.088 Uiso 1 1 calc R . .
H1B H 1.2262 0.1982 0.6700 0.088 Uiso 1 1 calc R . .
H1C H 1.1156 0.3088 0.6779 0.088 Uiso 1 1 calc R . .
C2 C 1.0289(3) 0.0967(3) 0.75208(14) 0.0642(7) Uani 1 1 d . . .
H2A H 1.0061 0.1790 0.7777 0.096 Uiso 1 1 calc R . .
H2B H 1.1130 0.0646 0.7711 0.096 Uiso 1 1 calc R . .
H2C H 0.9611 0.0307 0.7618 0.096 Uiso 1 1 calc R . .
C3 C 1.07942(19) -0.0059(2) 0.62845(13) 0.0507(6) Uani 1 1 d . . .
H3A H 1.0176 -0.0759 0.6416 0.076 Uiso 1 1 calc R . .
H3B H 1.1674 -0.0308 0.6450 0.076 Uiso 1 1 calc R . .
H3C H 1.0793 0.0072 0.5737 0.076 Uiso 1 1 calc R . .
C4 C 1.03903(17) 0.12123(17) 0.66723(10) 0.0327(4) Uani 1 1 d . A .
C5 C 0.90640(16) 0.16932(16) 0.64128(10) 0.0279(4) Uani 1 1 d . . .
C6 C 0.82083(15) 0.09840(15) 0.59744(10) 0.0274(4) Uani 1 1 d . A .
H6 H 0.8455 0.0142 0.5790 0.033 Uiso 1 1 calc R . .
C7 C 0.69586(16) 0.15039(16) 0.57954(9) 0.0272(4) Uani 1 1 d . . .
C8 C 0.59660(15) 0.07136(15) 0.53775(9) 0.0253(4) Uani 1 1 d . . .
C9 C 0.62667(16) -0.04644(16) 0.50199(10) 0.0307(4) Uani 1 1 d . . .
H9 H 0.7138 -0.0787 0.5033 0.037 Uiso 1 1 calc R A .
C10 C 0.53163(16) -0.11688(16) 0.46474(10) 0.0306(4) Uani 1 1 d . . .
H10 H 0.5537 -0.1973 0.4405 0.037 Uiso 1 1 calc R . .
O1 O 0.87529(13) 0.28646(12) 0.66679(8) 0.0395(4) Uani 1 1 d D A 1
H13 H 0.7949(13) 0.303(2) 0.6466(12) 0.059 Uiso 1 1 d D B 1
O2 O 0.66380(11) 0.26539(11) 0.59970(8) 0.0367(3) Uani 1 1 d . A .

loop_
_atom_site_aniso_label
_atom_site_aniso_U_11
_atom_site_aniso_U_22
_atom_site_aniso_U_33
_atom_site_aniso_U_23
_atom_site_aniso_U_13
_atom_site_aniso_U_12
C1 0.0307(10) 0.0442(12) 0.102(2) 0.0033(13) -0.0113(12) -0.0074(9)
C2 0.0644(16) 0.0782(17) 0.0500(13) 0.0077(12) -0.0166(12) 0.0162(14)
C3 0.0286(10) 0.0493(13) 0.0742(16) -0.0171(11) -0.0130(10) 0.0083(9)
C4 0.0277(9) 0.0319(9) 0.0384(10) -0.0018(8) -0.0080(8) -0.0027(7)
C5 0.0261(9) 0.0254(9) 0.0322(9) 0.0008(7) 0.0011(7) -0.0030(7)
C6 0.0234(8) 0.0249(8) 0.0338(9) -0.0026(7) -0.0003(7) -0.0009(6)
C7 0.0264(8) 0.0262(8) 0.0289(9) 0.0008(7) 0.0001(7) -0.0025(7)
C8 0.0221(8) 0.0254(8) 0.0284(9) 0.0022(7) -0.0011(6) -0.0017(7)
C9 0.0212(8) 0.0315(9) 0.0393(10) -0.0037(8) -0.0028(7) 0.0029(7)
C10 0.0263(9) 0.0269(9) 0.0385(10) -0.0049(7) -0.0013(7) 0.0024(7)
O1 0.0333(7) 0.0308(7) 0.0545(9) -0.0099(6) -0.0101(6) 0.0014(6)
O2 0.0286(6) 0.0268(6) 0.0545(8) -0.0060(6) -0.0059(6) 0.0012(5)

loop_
_atom_type_symbol
_atom_type_description
_atom_type_scat_dispersion_real
_atom_type_scat_dispersion_imag
_atom_type_scat_source
C C 0.0033 0.0016 'International Tables Vol C Tables 4.2.6.8 and 6.1.1.4'
H H 0.0000 0.0000 'International Tables Vol C Tables 4.2.6.8 and 6.1.1.4'
O O 0.0106 0.0060 'International Tables Vol C Tables 4.2.6.8 and 6.1.1.4'

loop_
_geom_angle_atom_site_label_1
_geom_angle_atom_site_label_2
_geom_angle_atom_site_label_3
_geom_angle
_geom_angle_site_symmetry_1
_geom_angle_site_symmetry_3
_geom_angle_publ_flag
C4 C1 H1A 109.5 . . ?
C4 C1 H1B 109.5 . . ?
H1A C1 H1B 109.5 . . ?
C4 C1 H1C 109.5 . . ?
H1A C1 H1C 109.5 . . ?
H1B C1 H1C 109.5 . . ?
C4 C2 H2A 109.5 . . ?
C4 C2 H2B 109.5 . . ?
H2A C2 H2B 109.5 . . ?
C4 C2 H2C 109.5 . . ?
H2A C2 H2C 109.5 . . ?
H2B C2 H2C 109.5 . . ?
C4 C3 H3A 109.5 . . ?
C4 C3 H3B 109.5 . . ?
H3A C3 H3B 109.5 . . ?
C4 C3 H3C 109.5 . . ?
H3A C3 H3C 109.5 . . ?
H3B C3 H3C 109.5 . . ?
C5 C4 C3 112.34(15) . . ?
C5 C4 C1 109.14(15) . . ?
C3 C4 C1 109.56(17) . . ?
C5 C4 C2 106.93(16) . . ?
C3 C4 C2 108.98(18) . . ?
C1 C4 C2 109.84(18) . . ?
O1 C5 C6 121.04(15) . . ?
O1 C5 C4 113.90(14) . . ?
C6 C5 C4 125.02(15) . . ?
C5 C6 C7 120.35(15) . . ?
C5 C6 H6 119.8 . . ?
C7 C6 H6 119.8 . . ?
O2 C7 C6 120.93(15) . . ?
O2 C7 C8 117.44(15) . . ?
C6 C7 C8 121.62(15) . . ?
C9 C8 C10 118.72(15) . 5_656 ?
C9 C8 C7 122.67(15) . . ?
C10 C8 C7 118.61(15) 5_656 . ?
C10 C9 C8 120.71(15) . . ?
C10 C9 H9 119.6 . . ?
C8 C9 H9 119.6 . . ?
C9 C10 C8 120.57(16) . 5_656 ?
C9 C10 H10 119.7 . . ?
C8 C10 H10 119.7 5_656 . ?
C5 O1 H13 104.7(14) . . ?

loop_
_geom_bond_atom_site_label_1
_geom_bond_atom_site_label_2
_geom_bond_distance
_geom_bond_site_symmetry_2
_geom_bond_publ_flag
C1 C4 1.524(3) . ?
C1 H1A 0.9800 . ?
C1 H1B 0.9800 . ?
C1 H1C 0.9800 . ?
C2 C4 1.529(3) . ?
C2 H2A 0.9800 . ?
C2 H2B 0.9800 . ?
C2 H2C 0.9800 . ?
C3 C4 1.520(3) . ?
C3 H3A 0.9800 . ?
C3 H3B 0.9800 . ?
C3 H3C 0.9800 . ?
C4 C5 1.514(2) . ?
C5 O1 1.312(2) . ?
C5 C6 1.375(2) . ?
C6 C7 1.419(2) . ?
C6 H6 0.9500 . ?
C7 O2 1.265(2) . ?
C7 C8 1.492(2) . ?
C8 C9 1.389(2) . ?
C8 C10 1.392(2) 5_656 ?
C9 C10 1.376(2) . ?
C9 H9 0.9500 . ?
C10 C8 1.392(2) 5_656 ?
C10 H10 0.9500 . ?
O1 H13 0.913(10) . ?

loop_
_geom_hbond_atom_site_label_D
_geom_hbond_atom_site_label_H
_geom_hbond_atom_site_label_A
_geom_hbond_distance_DH
_geom_hbond_distance_HA
_geom_hbond_distance_DA
_geom_hbond_angle_DHA
_geom_hbond_site_symmetry_A
O1 H13 O2 0.913(10) 1.625(13) 2.4790(18) 154(2) .

loop_
_geom_torsion_atom_site_label_1
_geom_torsion_atom_site_label_2
_geom_torsion_atom_site_label_3
_geom_torsion_atom_site_label_4
_geom_torsion
_geom_torsion_site_symmetry_1
_geom_torsion_site_symmetry_2
_geom_torsion_site_symmetry_3
_geom_torsion_site_symmetry_4
_geom_torsion_publ_flag
C3 C4 C5 O1 -172.36(16) . . . . ?
C1 C4 C5 O1 -50.6(2) . . . . ?
C2 C4 C5 O1 68.1(2) . . . . ?
C3 C4 C5 C6 10.1(3) . . . . ?
C1 C4 C5 C6 131.79(19) . . . . ?
C2 C4 C5 C6 -109.4(2) . . . . ?
O1 C5 C6 C7 -0.7(3) . . . . ?
C4 C5 C6 C7 176.73(16) . . . . ?
C5 C6 C7 O2 4.2(3) . . . . ?
C5 C6 C7 C8 -174.67(15) . . . . ?
O2 C7 C8 C9 169.04(16) . . . . ?
C6 C7 C8 C9 -12.1(3) . . . . ?
O2 C7 C8 C10 -11.7(2) . . . 5_656 ?
C6 C7 C8 C10 167.16(16) . . . 5_656 ?
C10 C8 C9 C10 0.0(3) 5_656 . . . ?
C7 C8 C9 C10 179.29(16) . . . . ?
C8 C9 C10 C8 0.0(3) . . . 5_656 ?
